data_2228646
loop_
_publ_author_name
'Keyari, Charles M.'
'Polt, Robin'
'Nichol, Gary S.'

_publ_section_title
;
 (<i>S</i>)-Methyl
 2-{(<i>S</i>)-2-[bis(4-methoxyphenyl)methylideneamino]-3-hydroxypropanamido}-3-methylbutanoate
;
_journal_coeditor_code BH2325
_journal_issue 1
_journal_name_full 'Acta Crystallographica Section E'
_journal_page_first o13
_journal_page_last o14
_journal_paper_doi 10.1107/S1600536810049032
_journal_volume 67
_journal_year 2011
_chemical_formula_iupac 'C24 H30 N2 O6'
_chemical_formula_moiety 'C24 H30 N2 O6'
_chemical_formula_sum 'C24 H30 N2 O6'
_chemical_formula_weight 442.50
_chemical_melting_point 393
_chemical_name_common
;
Methyl-N-bis(4-methoxyphenyl)methylene-L-seryl-L-valinate
;
_chemical_name_systematic
;
(<i>S</i>)-Methyl 2-{(<i>S</i>)-2-[bis(4-methoxyphenyl)methylideneamino]-
3-hydroxypropanamido}-3-methylbutanoate
;
_space_group_IT_number 1
_symmetry_cell_setting triclinic
_symmetry_space_group_name_Hall 'P 1'
_symmetry_space_group_name_H-M 'P 1'
_atom_sites_solution_hydrogens difmap
_atom_sites_solution_primary direct
_atom_sites_solution_secondary difmap
_audit_creation_method SHELXL-97
_cell_angle_alpha 80.456(11)
_cell_angle_beta 83.922(11)
_cell_angle_gamma 76.971(12)
_cell_formula_units_Z 1
_cell_length_a 5.847(5)
_cell_length_b 8.981(7)
_cell_length_c 11.630(9)
_cell_measurement_reflns_used 1387
_cell_measurement_temperature 150(2)
_cell_measurement_theta_max 22.6
_cell_measurement_theta_min 2.23
_cell_volume 585.3(8)
_computing_cell_refinement 'SAINT (Bruker, 2007)'
_computing_data_collection 'SMART (Bruker, 2007)'
_computing_data_reduction 'SAINT (Bruker, 2007)'
_computing_molecular_graphics
;
ORTEP-3 for Windows (Farrugia, 1997) and <i>Mercury</i> (Macrae <i>et
al.</i>, 2008)
;
_computing_publication_material 'SHELXTL (Sheldrick, 2008), publCIF (Westrip, 2010) and local programs'
_computing_structure_refinement 'SHELXTL (Sheldrick, 2008)'
_computing_structure_solution 'SHELXTL (Sheldrick, 2008)'
_diffrn_ambient_temperature 150(2)
_diffrn_measured_fraction_theta_full 0.956
_diffrn_measured_fraction_theta_max 0.956
_diffrn_measurement_device_type 'Bruker SMART 1000 CCD'
_diffrn_measurement_method 'Thin-slice \w'
_diffrn_radiation_monochromator graphite
_diffrn_radiation_source 'sealed tube'
_diffrn_radiation_type MoK\a
_diffrn_radiation_wavelength 0.71073
_diffrn_reflns_av_R_equivalents 0.0292
_diffrn_reflns_av_sigmaI/netI 0.0521
_diffrn_reflns_limit_h_max 6
_diffrn_reflns_limit_h_min -6
_diffrn_reflns_limit_k_max 10
_diffrn_reflns_limit_k_min -10
_diffrn_reflns_limit_l_max 13
_diffrn_reflns_limit_l_min -13
_diffrn_reflns_number 3801
_diffrn_reflns_theta_full 24.99
_diffrn_reflns_theta_max 24.99
_diffrn_reflns_theta_min 2.35
_exptl_absorpt_coefficient_mu 0.090
_exptl_absorpt_correction_T_max 0.9910
_exptl_absorpt_correction_T_min 0.9478
_exptl_absorpt_correction_type multi-scan
_exptl_absorpt_process_details '(SADABS; Sheldrick, 1996)'
_exptl_crystal_colour colourless
_exptl_crystal_density_diffrn 1.256
_exptl_crystal_density_method 'not measured'
_exptl_crystal_description lath
_exptl_crystal_F_000 236
_exptl_crystal_size_max 0.60
_exptl_crystal_size_mid 0.20
_exptl_crystal_size_min 0.10
_refine_diff_density_max 0.178
_refine_diff_density_min -0.190
_refine_ls_extinction_coef 0.052(8)
_refine_ls_extinction_expression Fc^*^=kFc[1+0.001xFc^2^\l^3^/sin(2\q)]^-1/4^
_refine_ls_extinction_method 'SHELXTL (Sheldrick, 2008)'
_refine_ls_goodness_of_fit_ref 1.086
_refine_ls_hydrogen_treatment mixed
_refine_ls_matrix_type full
_refine_ls_number_constraints 0
_refine_ls_number_parameters 301
_refine_ls_number_reflns 1965
_refine_ls_number_restraints 5
_refine_ls_restrained_S_all 1.085
_refine_ls_R_factor_all 0.0636
_refine_ls_R_factor_gt 0.0373
_refine_ls_shift/su_max 0.000
_refine_ls_shift/su_mean 0.000
_refine_ls_structure_factor_coef Fsqd
_refine_ls_weighting_details 'calc w=1/[\s^2^(Fo^2^)+(0.0421P)^2^+0.1501P] where P=(Fo^2^+2Fc^2^)/3'
_refine_ls_weighting_scheme calc
_refine_ls_wR_factor_gt 0.0842
_refine_ls_wR_factor_ref 0.1065
_reflns_number_gt 1484
_reflns_number_total 1965
_reflns_threshold_expression I>2\s(I)
_cod_data_source_file bh2325.cif
_cod_data_source_block I
_cod_original_cell_volume 585.2(8)
_cod_database_code 2228646
_cod_database_fobs_code 2228646

loop_
_symmetry_equiv_pos_as_xyz
'x, y, z'

loop_
_atom_site_type_symbol
_atom_site_label
_atom_site_fract_x
_atom_site_fract_y
_atom_site_fract_z
_atom_site_U_iso_or_equiv
_atom_site_adp_type
_atom_site_calc_flag
_atom_site_refinement_flags
_atom_site_occupancy
_atom_site_disorder_assembly
_atom_site_disorder_group
O O1 0.4309(6) 1.0147(4) 0.5120(3) 0.0483(9) Uani d D 1 . .
H H1O 0.315(7) 0.978(6) 0.502(5) 0.058 Uiso d D 1 . .
O O2 1.0294(6) 0.9201(4) 0.4955(3) 0.0557(10) Uani d . 1 . .
O O3 1.0845(5) 0.3954(3) 0.5608(3) 0.0402(8) Uani d . 1 . .
O O4 1.3793(5) 0.4681(4) 0.6296(3) 0.0455(9) Uani d . 1 . .
O O5 0.8953(6) 1.1318(4) -0.1687(3) 0.0503(9) Uani d . 1 . .
O O6 0.1406(6) 0.3215(4) 0.1436(3) 0.0439(9) Uani d . 1 . .
N N1 0.8675(6) 0.7100(4) 0.5365(3) 0.0334(9) Uani d D 1 . .
H H1N 0.764(6) 0.669(5) 0.518(4) 0.040 Uiso d D 1 . .
N N2 0.6236(6) 0.7839(4) 0.3491(3) 0.0300(9) Uani d . 1 . .
C C1 0.5571(9) 1.0436(5) 0.4030(4) 0.0432(13) Uani d . 1 . .
H H1A 0.6378 1.1290 0.4046 0.052 Uiso calc R 1 . .
H H1B 0.4448 1.0774 0.3411 0.052 Uiso calc R 1 . .
C C2 0.7387(8) 0.9025(5) 0.3729(4) 0.0316(10) Uani d . 1 . .
H H2 0.8383 0.9341 0.3017 0.038 Uiso calc R 1 . .
C C3 0.8937(7) 0.8432(5) 0.4743(4) 0.0339(11) Uani d . 1 . .
C C4 1.0023(8) 0.6337(5) 0.6364(4) 0.0346(11) Uani d . 1 . .
H H4 1.1029 0.7024 0.6538 0.042 Uiso calc R 1 . .
C C5 1.1574(7) 0.4863(5) 0.6042(4) 0.0323(11) Uani d . 1 . .
C C6 1.5397(9) 0.3267(6) 0.6013(6) 0.0562(15) Uani d . 1 . .
H H6A 1.6247 0.3485 0.5253 0.084 Uiso calc R 1 . .
H H6B 1.4494 0.2480 0.5981 0.084 Uiso calc R 1 . .
H H6C 1.6525 0.2887 0.6616 0.084 Uiso calc R 1 . .
C C7 0.8368(9) 0.5979(6) 0.7456(4) 0.0460(13) Uani d . 1 . .
H H7 0.7446 0.5242 0.7279 0.055 Uiso calc R 1 . .
C C8 0.6626(11) 0.7440(7) 0.7733(5) 0.0648(17) Uani d . 1 . .
H H8A 0.7476 0.8143 0.7980 0.097 Uiso calc R 1 . .
H H8B 0.5476 0.7164 0.8363 0.097 Uiso calc R 1 . .
H H8C 0.5806 0.7950 0.7034 0.097 Uiso calc R 1 . .
C C9 0.9806(11) 0.5195(7) 0.8486(5) 0.0624(16) Uani d . 1 . .
H H9A 0.8751 0.4898 0.9155 0.094 Uiso calc R 1 . .
H H9B 1.0683 0.5910 0.8695 0.094 Uiso calc R 1 . .
H H9C 1.0911 0.4271 0.8273 0.094 Uiso calc R 1 . .
C C10 0.6022(7) 0.7716(5) 0.2420(4) 0.0276(10) Uani d . 1 . .
C C11 0.6881(7) 0.8712(5) 0.1377(4) 0.0291(10) Uani d . 1 . .
C C12 0.5383(8) 1.0007(5) 0.0839(4) 0.0348(11) Uani d . 1 . .
H H12 0.3817 1.0296 0.1167 0.042 Uiso calc R 1 . .
C C13 0.6118(9) 1.0880(5) -0.0156(4) 0.0384(12) Uani d . 1 . .
H H13 0.5081 1.1778 -0.0499 0.046 Uiso calc R 1 . .
C C14 0.8421(8) 1.0435(5) -0.0666(4) 0.0346(11) Uani d . 1 . .
C C15 0.9931(8) 0.9167(5) -0.0132(4) 0.0356(11) Uani d . 1 . .
H H15 1.1500 0.8877 -0.0456 0.043 Uiso calc R 1 . .
C C16 0.9164(7) 0.8321(5) 0.0871(4) 0.0340(11) Uani d . 1 . .
H H16 1.0220 0.7444 0.1230 0.041 Uiso calc R 1 . .
C C17 1.1079(10) 1.0729(7) -0.2357(5) 0.0585(16) Uani d . 1 . .
H H17A 1.1145 0.9648 -0.2431 0.088 Uiso calc R 1 . .
H H17B 1.2444 1.0794 -0.1962 0.088 Uiso calc R 1 . .
H H17C 1.1097 1.1342 -0.3137 0.088 Uiso calc R 1 . .
C C18 0.4816(7) 0.6505(4) 0.2194(4) 0.0252(9) Uani d . 1 . .
C C19 0.3365(8) 0.5832(5) 0.3054(4) 0.0329(11) Uani d . 1 . .
H H19 0.3161 0.6142 0.3807 0.039 Uiso calc R 1 . .
C C20 0.2210(8) 0.4728(5) 0.2849(4) 0.0337(11) Uani d . 1 . .
H H20 0.1234 0.4287 0.3455 0.040 Uiso calc R 1 . .
C C21 0.2486(8) 0.4269(5) 0.1752(4) 0.0310(10) Uani d . 1 . .
C C22 0.3962(7) 0.4910(5) 0.0874(4) 0.0332(11) Uani d . 1 . .
H H22 0.4196 0.4583 0.0126 0.040 Uiso calc R 1 . .
C C23 0.5078(7) 0.6023(5) 0.1104(4) 0.0312(10) Uani d . 1 . .
H H23 0.6050 0.6469 0.0500 0.037 Uiso calc R 1 . .
C C24 -0.0323(9) 0.2656(6) 0.2253(5) 0.0464(13) Uani d . 1 . .
H H24A -0.1542 0.3531 0.2465 0.070 Uiso calc R 1 . .
H H24B 0.0428 0.2083 0.2956 0.070 Uiso calc R 1 . .
H H24C -0.1039 0.1971 0.1899 0.070 Uiso calc R 1 . .

loop_
_atom_site_aniso_label
_atom_site_aniso_U_11
_atom_site_aniso_U_22
_atom_site_aniso_U_33
_atom_site_aniso_U_12
_atom_site_aniso_U_13
_atom_site_aniso_U_23
O1 0.040(2) 0.058(2) 0.057(2) -0.0183(17) 0.0078(18) -0.0313(18)
O2 0.055(2) 0.071(3) 0.056(2) -0.040(2) -0.0084(18) -0.0110(19)
O3 0.041(2) 0.046(2) 0.039(2) -0.0155(16) -0.0067(15) -0.0091(16)
O4 0.0304(19) 0.050(2) 0.061(2) -0.0060(15) -0.0111(16) -0.0209(17)
O5 0.067(2) 0.0368(19) 0.040(2) -0.0102(17) 0.0073(18) 0.0055(16)
O6 0.047(2) 0.040(2) 0.052(2) -0.0200(16) -0.0022(17) -0.0141(17)
N1 0.032(2) 0.042(2) 0.031(2) -0.0128(18) -0.0042(17) -0.0113(18)
N2 0.032(2) 0.032(2) 0.030(2) -0.0117(16) 0.0000(16) -0.0091(16)
C1 0.053(3) 0.036(3) 0.045(3) -0.012(2) -0.011(3) -0.012(2)
C2 0.035(3) 0.034(2) 0.029(2) -0.015(2) 0.008(2) -0.011(2)
C3 0.031(3) 0.044(3) 0.030(3) -0.011(2) 0.000(2) -0.013(2)
C4 0.035(3) 0.043(3) 0.029(3) -0.007(2) -0.005(2) -0.015(2)
C5 0.032(3) 0.045(3) 0.024(2) -0.017(2) -0.0011(19) -0.003(2)
C6 0.031(3) 0.053(4) 0.088(5) -0.003(2) -0.007(3) -0.028(3)
C7 0.043(3) 0.058(3) 0.036(3) -0.002(2) -0.008(2) -0.013(3)
C8 0.061(4) 0.078(4) 0.048(4) 0.014(3) -0.009(3) -0.024(3)
C9 0.068(4) 0.071(4) 0.043(3) 0.006(3) -0.008(3) -0.021(3)
C10 0.023(2) 0.031(2) 0.028(2) -0.0033(18) 0.0026(18) -0.0067(19)
C11 0.025(2) 0.032(2) 0.031(3) -0.0073(19) -0.0026(19) -0.008(2)
C12 0.030(3) 0.036(3) 0.035(3) -0.002(2) 0.003(2) -0.004(2)
C13 0.047(3) 0.030(3) 0.034(3) -0.003(2) -0.002(2) 0.000(2)
C14 0.041(3) 0.030(3) 0.032(3) -0.014(2) 0.002(2) 0.003(2)
C15 0.032(3) 0.039(3) 0.034(3) -0.009(2) 0.005(2) -0.003(2)
C16 0.030(3) 0.034(3) 0.035(3) -0.006(2) 0.002(2) 0.001(2)
C17 0.063(4) 0.064(4) 0.039(3) -0.015(3) 0.012(3) 0.008(3)
C18 0.026(2) 0.023(2) 0.026(2) -0.0029(17) -0.0012(18) -0.0047(17)
C19 0.036(3) 0.038(3) 0.025(2) -0.009(2) 0.001(2) -0.007(2)
C20 0.036(3) 0.036(3) 0.030(3) -0.013(2) 0.004(2) -0.004(2)
C21 0.032(3) 0.024(2) 0.036(3) -0.0035(19) -0.001(2) -0.009(2)
C22 0.035(3) 0.034(3) 0.033(3) -0.003(2) -0.005(2) -0.014(2)
C23 0.025(2) 0.035(2) 0.033(3) -0.0083(19) 0.0030(19) -0.005(2)
C24 0.044(3) 0.039(3) 0.057(4) -0.015(2) -0.007(3) 0.002(3)

loop_
_atom_type_symbol
_atom_type_description
_atom_type_scat_dispersion_real
_atom_type_scat_dispersion_imag
_atom_type_scat_source
C C 0.0033 0.0000 'International Tables Vol C Tables 4.2.6.8 and 6.1.1.4'
H H 0.0000 0.0000 'International Tables Vol C Tables 4.2.6.8 and 6.1.1.4'
N N 0.0061 0.0000 'International Tables Vol C Tables 4.2.6.8 and 6.1.1.4'
O O 0.0106 0.0000 'International Tables Vol C Tables 4.2.6.8 and 6.1.1.4'

loop_
_geom_angle_atom_site_label_1
_geom_angle_atom_site_label_2
_geom_angle_atom_site_label_3
_geom_angle_site_symmetry_1
_geom_angle_site_symmetry_3
_geom_angle
_geom_angle_publ_flag
H1O O1 C1 . . 109(4) ?
C5 O4 C6 . . 116.0(4) ?
C14 O5 C17 . . 117.3(4) ?
C21 O6 C24 . . 117.7(4) ?
H1N N1 C3 . . 117(3) ?
H1N N1 C4 . . 119(3) ?
C3 N1 C4 . . 124.0(4) ?
C2 N2 C10 . . 119.0(4) ?
O1 C1 H1A . . 109.0 ?
O1 C1 H1B . . 109.0 ?
O1 C1 C2 . . 112.7(4) ?
H1A C1 H1B . . 107.8 ?
H1A C1 C2 . . 109.0 ?
H1B C1 C2 . . 109.0 ?
N2 C2 C1 . . 110.7(4) ?
N2 C2 H2 . . 108.9 ?
N2 C2 C3 . . 111.3(4) ?
C1 C2 H2 . . 108.9 ?
C1 C2 C3 . . 108.2(4) ?
H2 C2 C3 . . 108.9 ?
O2 C3 N1 . . 124.3(4) ?
O2 C3 C2 . . 119.7(4) ?
N1 C3 C2 . . 116.0(4) ?
N1 C4 H4 . . 109.2 ?
N1 C4 C5 . . 108.0(3) ?
N1 C4 C7 . . 110.9(4) ?
H4 C4 C5 . . 109.2 ?
H4 C4 C7 . . 109.2 ?
C5 C4 C7 . . 110.2(4) ?
O3 C5 O4 . . 124.4(4) ?
O3 C5 C4 . . 122.6(4) ?
O4 C5 C4 . . 113.1(4) ?
O4 C6 H6A . . 109.5 ?
O4 C6 H6B . . 109.5 ?
O4 C6 H6C . . 109.5 ?
H6A C6 H6B . . 109.5 ?
H6A C6 H6C . . 109.5 ?
H6B C6 H6C . . 109.5 ?
C4 C7 H7 . . 107.9 ?
C4 C7 C8 . . 111.1(5) ?
C4 C7 C9 . . 110.0(4) ?
H7 C7 C8 . . 107.9 ?
H7 C7 C9 . . 107.9 ?
C8 C7 C9 . . 111.8(4) ?
C7 C8 H8A . . 109.5 ?
C7 C8 H8B . . 109.5 ?
C7 C8 H8C . . 109.5 ?
H8A C8 H8B . . 109.5 ?
H8A C8 H8C . . 109.5 ?
H8B C8 H8C . . 109.5 ?
C7 C9 H9A . . 109.5 ?
C7 C9 H9B . . 109.5 ?
C7 C9 H9C . . 109.5 ?
H9A C9 H9B . . 109.5 ?
H9A C9 H9C . . 109.5 ?
H9B C9 H9C . . 109.5 ?
N2 C10 C11 . . 124.7(4) ?
N2 C10 C18 . . 118.2(4) ?
C11 C10 C18 . . 117.1(4) ?
C10 C11 C12 . . 120.9(4) ?
C10 C11 C16 . . 121.2(4) ?
C12 C11 C16 . . 117.8(4) ?
C11 C12 H12 . . 119.3 ?
C11 C12 C13 . . 121.4(4) ?
H12 C12 C13 . . 119.3 ?
C12 C13 H13 . . 120.2 ?
C12 C13 C14 . . 119.7(4) ?
H13 C13 C14 . . 120.2 ?
O5 C14 C13 . . 115.6(4) ?
O5 C14 C15 . . 124.9(4) ?
C13 C14 C15 . . 119.4(4) ?
C14 C15 H15 . . 120.1 ?
C14 C15 C16 . . 119.8(4) ?
H15 C15 C16 . . 120.1 ?
C11 C16 C15 . . 121.9(4) ?
C11 C16 H16 . . 119.0 ?
C15 C16 H16 . . 119.0 ?
O5 C17 H17A . . 109.5 ?
O5 C17 H17B . . 109.5 ?
O5 C17 H17C . . 109.5 ?
H17A C17 H17B . . 109.5 ?
H17A C17 H17C . . 109.5 ?
H17B C17 H17C . . 109.5 ?
C10 C18 C19 . . 121.7(4) ?
C10 C18 C23 . . 120.9(4) ?
C19 C18 C23 . . 117.4(4) ?
C18 C19 H19 . . 118.9 ?
C18 C19 C20 . . 122.2(4) ?
H19 C19 C20 . . 118.9 ?
C19 C20 H20 . . 120.3 ?
C19 C20 C21 . . 119.5(4) ?
H20 C20 C21 . . 120.3 ?
O6 C21 C20 . . 125.0(4) ?
O6 C21 C22 . . 115.4(4) ?
C20 C21 C22 . . 119.6(4) ?
C21 C22 H22 . . 120.2 ?
C21 C22 C23 . . 119.5(4) ?
H22 C22 C23 . . 120.2 ?
C18 C23 C22 . . 121.8(4) ?
C18 C23 H23 . . 119.1 ?
C22 C23 H23 . . 119.1 ?
O6 C24 H24A . . 109.5 ?
O6 C24 H24B . . 109.5 ?
O6 C24 H24C . . 109.5 ?
H24A C24 H24B . . 109.5 ?
H24A C24 H24C . . 109.5 ?
H24B C24 H24C . . 109.5 ?

loop_
_geom_bond_atom_site_label_1
_geom_bond_atom_site_label_2
_geom_bond_site_symmetry_2
_geom_bond_distance
_geom_bond_publ_flag
O1 H1O . 0.844(11) ?
O1 C1 . 1.414(6) ?
O2 C3 . 1.230(5) ?
O3 C5 . 1.201(5) ?
O4 C5 . 1.329(5) ?
O4 C6 . 1.462(6) ?
O5 C14 . 1.362(5) ?
O5 C17 . 1.438(6) ?
O6 C21 . 1.366(5) ?
O6 C24 . 1.430(6) ?
N1 H1N . 0.843(11) ?
N1 C3 . 1.322(6) ?
N1 C4 . 1.458(6) ?
N2 C2 . 1.458(5) ?
N2 C10 . 1.290(5) ?
C1 H1A . 0.990 ?
C1 H1B . 0.990 ?
C1 C2 . 1.523(6) ?
C2 H2 . 1.00 ?
C2 C3 . 1.515(6) ?
C4 H4 . 1.00 ?
C4 C5 . 1.505(6) ?
C4 C7 . 1.548(7) ?
C6 H6A . 0.980 ?
C6 H6B . 0.980 ?
C6 H6C . 0.980 ?
C7 H7 . 1.00 ?
C7 C8 . 1.527(7) ?
C7 C9 . 1.518(7) ?
C8 H8A . 0.980 ?
C8 H8B . 0.980 ?
C8 H8C . 0.980 ?
C9 H9A . 0.980 ?
C9 H9B . 0.980 ?
C9 H9C . 0.980 ?
C10 C11 . 1.496(6) ?
C10 C18 . 1.493(6) ?
C11 C12 . 1.388(6) ?
C11 C16 . 1.393(6) ?
C12 H12 . 0.950 ?
C12 C13 . 1.372(6) ?
C13 H13 . 0.950 ?
C13 C14 . 1.411(7) ?
C14 C15 . 1.375(6) ?
C15 H15 . 0.950 ?
C15 C16 . 1.374(6) ?
C16 H16 . 0.950 ?
C17 H17A . 0.980 ?
C17 H17B . 0.980 ?
C17 H17C . 0.980 ?
C18 C19 . 1.392(6) ?
C18 C23 . 1.389(6) ?
C19 H19 . 0.950 ?
C19 C20 . 1.383(6) ?
C20 H20 . 0.950 ?
C20 C21 . 1.388(6) ?
C21 C22 . 1.400(6) ?
C22 H22 . 0.950 ?
C22 C23 . 1.384(6) ?
C23 H23 . 0.950 ?
C24 H24A . 0.980 ?
C24 H24B . 0.980 ?
C24 H24C . 0.980 ?

loop_
_geom_hbond_atom_site_label_D
_geom_hbond_atom_site_label_H
_geom_hbond_atom_site_label_A
_geom_hbond_site_symmetry_A
_geom_hbond_distance_DH
_geom_hbond_distance_HA
_geom_hbond_distance_DA
_geom_hbond_angle_DHA
_geom_hbond_publ_flag
O1 H1O O2 1_455 0.844(11) 1.870(15) 2.705(5) 170(6) yes
N1 H1N N2 . 0.843(11) 2.21(4) 2.641(5) 112(4) yes
C6 H6B O1 1_645 0.98 2.49 3.353(6) 146.0 yes
C17 H17C O3 1_564 0.98 2.53 3.410(6) 149 yes
C20 H20 O3 1_455 0.95 2.46 3.222(6) 137 yes
C16 H16 Cg1 1_655 0.95 2.52 3.460(6) 169 yes

loop_
_geom_torsion_atom_site_label_1
_geom_torsion_atom_site_label_2
_geom_torsion_atom_site_label_3
_geom_torsion_atom_site_label_4
_geom_torsion_site_symmetry_1
_geom_torsion_site_symmetry_2
_geom_torsion_site_symmetry_3
_geom_torsion_site_symmetry_4
_geom_torsion
_geom_torsion_publ_flag
C10 N2 C2 C1 . . . . 98.9(5) ?
C10 N2 C2 C3 . . . . -140.8(4) ?
O1 C1 C2 N2 . . . . 69.0(5) ?
O1 C1 C2 C3 . . . . -53.1(5) ?
C4 N1 C3 O2 . . . . -2.2(7) ?
C4 N1 C3 C2 . . . . 179.3(4) ?
N2 C2 C3 O2 . . . . 169.6(4) ?
N2 C2 C3 N1 . . . . -11.8(5) ?
C1 C2 C3 O2 . . . . -68.6(5) ?
C1 C2 C3 N1 . . . . 110.0(4) ?
C3 N1 C4 C5 . . . . -113.3(5) ?
C3 N1 C4 C7 . . . . 125.8(5) ?
C6 O4 C5 O3 . . . . 0.0(7) ?
C6 O4 C5 C4 . . . . 179.6(4) ?
N1 C4 C5 O3 . . . . -48.6(6) ?
N1 C4 C5 O4 . . . . 131.9(4) ?
C7 C4 C5 O3 . . . . 72.8(5) ?
C7 C4 C5 O4 . . . . -106.8(4) ?
N1 C4 C7 C8 . . . . -55.3(5) ?
N1 C4 C7 C9 . . . . -179.7(4) ?
C5 C4 C7 C8 . . . . -174.9(4) ?
C5 C4 C7 C9 . . . . 60.8(5) ?
C2 N2 C10 C11 . . . . 0.1(6) ?
C2 N2 C10 C18 . . . . -179.4(4) ?
N2 C10 C11 C12 . . . . -95.5(5) ?
N2 C10 C11 C16 . . . . 88.5(6) ?
C18 C10 C11 C12 . . . . 84.0(5) ?
C18 C10 C11 C16 . . . . -92.0(5) ?
C10 C11 C12 C13 . . . . -176.3(4) ?
C16 C11 C12 C13 . . . . -0.2(6) ?
C11 C12 C13 C14 . . . . 1.8(7) ?
C17 O5 C14 C13 . . . . -167.4(4) ?
C17 O5 C14 C15 . . . . 11.6(7) ?
C12 C13 C14 O5 . . . . 176.5(4) ?
C12 C13 C14 C15 . . . . -2.6(7) ?
O5 C14 C15 C16 . . . . -177.1(4) ?
C13 C14 C15 C16 . . . . 1.9(7) ?
C14 C15 C16 C11 . . . . -0.4(7) ?
C10 C11 C16 C15 . . . . 175.6(4) ?
C12 C11 C16 C15 . . . . -0.5(6) ?
N2 C10 C18 C19 . . . . 18.7(6) ?
N2 C10 C18 C23 . . . . -162.3(4) ?
C11 C10 C18 C19 . . . . -160.8(4) ?
C11 C10 C18 C23 . . . . 18.2(6) ?
C10 C18 C19 C20 . . . . 179.0(4) ?
C23 C18 C19 C20 . . . . -0.1(6) ?
C18 C19 C20 C21 . . . . -0.2(7) ?
C24 O6 C21 C20 . . . . 6.8(6) ?
C24 O6 C21 C22 . . . . -173.0(4) ?
C19 C20 C21 O6 . . . . -178.7(4) ?
C19 C20 C21 C22 . . . . 1.1(6) ?
O6 C21 C22 C23 . . . . 178.1(4) ?
C20 C21 C22 C23 . . . . -1.7(6) ?
C21 C22 C23 C18 . . . . 1.4(6) ?
C10 C18 C23 C22 . . . . -179.5(4) ?
C19 C18 C23 C22 . . . . -0.4(6) ?

loop_
_cod_related_entry_id
_cod_related_entry_database
_cod_related_entry_code
1 ChemSpider 26231079
